data_7018135
loop_
_publ_author_name
'Gao, Bo'
'Luo, Xuyang'
'Gao, Wei'
'Huang, Long'
'Gao, Si-Meng'
'Liu, Xiaoming'
'Wu, Qiaolin'
'Mu, Ying'

_publ_section_title
;
 Chromium complexes supported by phenanthrene-imine derivative ligands:
 synthesis, characterization and catalysis on isoprene cis-1,4
 polymerization.
;
_journal_issue 9
_journal_name_full 'Dalton transactions (Cambridge, England : 2003)'
_journal_page_first 2755
_journal_page_last 2763
_journal_paper_doi 10.1039/c2dt11365a
_journal_volume 41
_journal_year 2012
_chemical_formula_sum 'C42 H50 N2 O'
_chemical_formula_weight 598.84
_chemical_name_systematic
;
?
;
_space_group_IT_number 14
_symmetry_cell_setting monoclinic
_symmetry_space_group_name_Hall '-P 2yn'
_symmetry_space_group_name_H-M 'P 1 21/n 1'
_atom_sites_solution_hydrogens geom
_atom_sites_solution_primary direct
_atom_sites_solution_secondary difmap
_audit_creation_method SHELXL-97
_cell_angle_alpha 90.00
_cell_angle_beta 106.670(5)
_cell_angle_gamma 90.00
_cell_formula_units_Z 4
_cell_length_a 14.962(5)
_cell_length_b 15.711(5)
_cell_length_c 16.132(5)
_cell_measurement_temperature 185(2)
_cell_volume 3633(2)
_computing_cell_refinement 'Bruker SMART'
_computing_data_collection 'Bruker SMART'
_computing_data_reduction 'Bruker SAINT'
_computing_molecular_graphics 'Bruker SHELXTL'
_computing_publication_material 'Bruker SHELXTL'
_computing_structure_refinement 'SHELXL-97 (Sheldrick, 1997)'
_computing_structure_solution 'SHELXS-97 (Sheldrick, 1990)'
_diffrn_ambient_temperature 185(2)
_diffrn_measured_fraction_theta_full 0.988
_diffrn_measured_fraction_theta_max 0.988
_diffrn_measurement_device_type 'CCD area detector'
_diffrn_measurement_method 'phi and omega scan'
_diffrn_radiation_monochromator graphite
_diffrn_radiation_source 'fine-focus sealed tube'
_diffrn_radiation_type MoK\a
_diffrn_radiation_wavelength 0.71073
_diffrn_reflns_av_R_equivalents 0.0452
_diffrn_reflns_av_sigmaI/netI 0.0510
_diffrn_reflns_limit_h_max 15
_diffrn_reflns_limit_h_min -17
_diffrn_reflns_limit_k_max 18
_diffrn_reflns_limit_k_min -18
_diffrn_reflns_limit_l_max 19
_diffrn_reflns_limit_l_min -19
_diffrn_reflns_number 21057
_diffrn_reflns_theta_full 25.11
_diffrn_reflns_theta_max 25.11
_diffrn_reflns_theta_min 1.64
_exptl_absorpt_coefficient_mu 0.065
_exptl_absorpt_correction_T_max 0.9866
_exptl_absorpt_correction_T_min 0.9822
_exptl_absorpt_correction_type multi-scan
_exptl_crystal_colour orange
_exptl_crystal_density_diffrn 1.095
_exptl_crystal_density_method 'not measured'
_exptl_crystal_description block
_exptl_crystal_F_000 1296
_exptl_crystal_size_max 0.28
_exptl_crystal_size_mid 0.24
_exptl_crystal_size_min 0.21
_refine_diff_density_max 0.354
_refine_diff_density_min -0.371
_refine_diff_density_rms 0.040
_refine_ls_extinction_method none
_refine_ls_goodness_of_fit_ref 1.035
_refine_ls_hydrogen_treatment constr
_refine_ls_matrix_type full
_refine_ls_number_parameters 389
_refine_ls_number_reflns 6401
_refine_ls_number_restraints 0
_refine_ls_restrained_S_all 1.035
_refine_ls_R_factor_all 0.1388
_refine_ls_R_factor_gt 0.0740
_refine_ls_shift/su_max 0.000
_refine_ls_shift/su_mean 0.000
_refine_ls_structure_factor_coef Fsqd
_refine_ls_weighting_details 'calc w=1/[\s^2^(Fo^2^)+(0.1416P)^2^+0.2420P] where P=(Fo^2^+2Fc^2^)/3'
_refine_ls_weighting_scheme calc
_refine_ls_wR_factor_gt 0.2158
_refine_ls_wR_factor_ref 0.2608
_reflns_number_gt 3333
_reflns_number_total 6401
_reflns_threshold_expression >2sigma(I)
_cod_data_source_file c2dt11365a.txt
_cod_data_source_block Ligand_6
_cod_depositor_comments
;
The following automatic conversions were performed:

'_symmetry_cell_setting' value 'Monoclinic' changed to 'monoclinic'
according to /home/saulius/struct/CIF-dictionaries/cif_core.dic
dictionary named 'cif_core.dic' version 2.4.1 from 2010-06-29.

Automatic conversion script
Id: cif_fix_values 1715 2011-07-08 13:25:40Z adriana 
;
_cod_original_cell_volume 3632.6(19)
_cod_original_sg_symbol_H-M P2(1)/n
_cod_database_code 7018135

loop_
_symmetry_equiv_pos_as_xyz
'x, y, z'
'-x+1/2, y+1/2, -z+1/2'
'-x, -y, -z'
'x-1/2, -y-1/2, z-1/2'

loop_
_atom_site_label
_atom_site_type_symbol
_atom_site_fract_x
_atom_site_fract_y
_atom_site_fract_z
_atom_site_U_iso_or_equiv
_atom_site_adp_type
_atom_site_occupancy
_atom_site_symmetry_multiplicity
_atom_site_calc_flag
_atom_site_refinement_flags
C1 C 0.8707(2) 0.18623(19) 0.16594(19) 0.0512(7) Uani 1 1 d .
C2 C 0.8265(2) 0.1987(2) 0.2363(2) 0.0598(9) Uani 1 1 d .
C3 C 0.7613(3) 0.2638(3) 0.2333(2) 0.0796(11) Uani 1 1 d .
H3 H 0.7455 0.3020 0.1857 0.096 Uiso 1 1 calc R
C4 C 0.7201(3) 0.2724(3) 0.2991(3) 0.1009(14) Uani 1 1 d .
H4 H 0.6754 0.3161 0.2961 0.121 Uiso 1 1 calc R
C5 C 0.7431(3) 0.2188(4) 0.3684(3) 0.1088(16) Uani 1 1 d .
H5 H 0.7146 0.2256 0.4136 0.131 Uiso 1 1 calc R
C6 C 0.8079(3) 0.1545(3) 0.3733(2) 0.0927(13) Uani 1 1 d .
H6 H 0.8233 0.1176 0.4220 0.111 Uiso 1 1 calc R
C7 C 0.8510(2) 0.1432(2) 0.3081(2) 0.0662(9) Uani 1 1 d .
C8 C 0.9222(3) 0.0769(2) 0.31213(19) 0.0660(9) Uani 1 1 d .
C9 C 0.9353(3) 0.0076(3) 0.3702(2) 0.0908(13) Uani 1 1 d .
H9 H 0.8949 0.0013 0.4057 0.109 Uiso 1 1 calc R
C10 C 1.0048(4) -0.0503(3) 0.3764(3) 0.1018(14) Uani 1 1 d .
H10 H 1.0120 -0.0965 0.4157 0.122 Uiso 1 1 calc R
C11 C 1.0646(3) -0.0422(3) 0.3259(3) 0.0916(12) Uani 1 1 d .
H11 H 1.1135 -0.0823 0.3312 0.110 Uiso 1 1 calc R
C12 C 1.0536(3) 0.0237(2) 0.2680(2) 0.0668(9) Uani 1 1 d .
H12 H 1.0951 0.0292 0.2334 0.080 Uiso 1 1 calc R
C13 C 0.9820(2) 0.0822(2) 0.25968(18) 0.0552(8) Uani 1 1 d .
C14 C 0.9683(2) 0.15156(18) 0.19444(17) 0.0498(7) Uani 1 1 d .
C15 C 0.7373(2) 0.2116(2) 0.04800(19) 0.0561(8) Uani 1 1 d .
C16 C 0.7130(2) 0.2884(2) 0.0030(2) 0.0661(9) Uani 1 1 d .
C17 C 0.6195(3) 0.3047(3) -0.0356(3) 0.0846(12) Uani 1 1 d .
H17 H 0.6017 0.3574 -0.0644 0.102 Uiso 1 1 calc R
C18 C 0.5519(3) 0.2468(3) -0.0333(3) 0.0927(13) Uani 1 1 d .
H18 H 0.4880 0.2594 -0.0596 0.111 Uiso 1 1 calc R
C19 C 0.5776(3) 0.1703(3) 0.0075(3) 0.0822(11) Uani 1 1 d .
H19 H 0.5305 0.1296 0.0072 0.099 Uiso 1 1 calc R
C20 C 0.6701(2) 0.1501(2) 0.0492(2) 0.0619(9) Uani 1 1 d .
C21 C 0.7873(3) 0.3522(2) -0.0032(3) 0.0778(11) Uani 1 1 d .
H21 H 0.8496 0.3283 0.0287 0.093 Uiso 1 1 calc R
C22 C 0.7763(4) 0.4380(3) 0.0376(4) 0.1302(18) Uani 1 1 d .
H22A H 0.7169 0.4639 0.0056 0.195 Uiso 1 1 calc R
H22B H 0.8278 0.4756 0.0352 0.195 Uiso 1 1 calc R
H22C H 0.7773 0.4294 0.0980 0.195 Uiso 1 1 calc R
C23 C 0.7854(4) 0.3648(3) -0.0976(3) 0.1185(17) Uani 1 1 d .
H23A H 0.7233 0.3839 -0.1312 0.178 Uiso 1 1 calc R
H23B H 0.8000 0.3107 -0.1212 0.178 Uiso 1 1 calc R
H23C H 0.8319 0.4076 -0.1010 0.178 Uiso 1 1 calc R
C24 C 0.6942(2) 0.0627(2) 0.0894(2) 0.0740(10) Uani 1 1 d .
H24 H 0.7627 0.0621 0.1191 0.089 Uiso 1 1 calc R
C25 C 0.6750(4) -0.0062(3) 0.0196(3) 0.1097(15) Uani 1 1 d .
H25A H 0.6080 -0.0079 -0.0104 0.165 Uiso 1 1 calc R
H25B H 0.6950 -0.0615 0.0465 0.165 Uiso 1 1 calc R
H25C H 0.7096 0.0068 -0.0220 0.165 Uiso 1 1 calc R
C26 C 0.6445(3) 0.0420(3) 0.1575(3) 0.1086(15) Uani 1 1 d .
H26A H 0.6572 0.0870 0.2014 0.163 Uiso 1 1 calc R
H26B H 0.6672 -0.0125 0.1849 0.163 Uiso 1 1 calc R
H26C H 0.5771 0.0384 0.1297 0.163 Uiso 1 1 calc R
C27 C 1.0322(2) 0.23934(19) 0.10520(19) 0.0518(8) Uani 1 1 d .
C28 C 1.0207(2) 0.2194(2) 0.0179(2) 0.0579(8) Uani 1 1 d .
C29 C 1.0273(2) 0.2853(2) -0.0376(2) 0.0709(10) Uani 1 1 d .
H29 H 1.0181 0.2733 -0.0972 0.085 Uiso 1 1 calc R
C30 C 1.0467(3) 0.3668(3) -0.0089(3) 0.0851(12) Uani 1 1 d .
H30 H 1.0520 0.4106 -0.0478 0.102 Uiso 1 1 calc R
C31 C 1.0584(3) 0.3849(2) 0.0767(3) 0.0839(11) Uani 1 1 d .
H31 H 1.0706 0.4420 0.0960 0.101 Uiso 1 1 calc R
C32 C 1.0530(2) 0.3225(2) 0.1363(2) 0.0692(9) Uani 1 1 d .
C33 C 1.0021(3) 0.1296(2) -0.0156(2) 0.0660(9) Uani 1 1 d .
H33 H 0.9991 0.0927 0.0340 0.079 Uiso 1 1 calc R
C34 C 0.9086(3) 0.1219(3) -0.0852(3) 0.0977(14) Uani 1 1 d .
H34A H 0.8585 0.1414 -0.0618 0.147 Uiso 1 1 calc R
H34B H 0.8977 0.0624 -0.1034 0.147 Uiso 1 1 calc R
H34C H 0.9095 0.1571 -0.1351 0.147 Uiso 1 1 calc R
C35 C 1.0798(3) 0.0956(3) -0.0497(3) 0.1105(16) Uani 1 1 d .
H35A H 1.0858 0.1316 -0.0975 0.166 Uiso 1 1 calc R
H35B H 1.0652 0.0372 -0.0705 0.166 Uiso 1 1 calc R
H35C H 1.1387 0.0961 -0.0032 0.166 Uiso 1 1 calc R
C36 C 1.0710(3) 0.3433(3) 0.2326(3) 0.0924(13) Uani 1 1 d .
H36 H 1.0671 0.2885 0.2630 0.111 Uiso 1 1 calc R
C37 C 0.9999(4) 0.4007(4) 0.2486(3) 0.144(2) Uani 1 1 d .
H37A H 1.0073 0.4037 0.3109 0.216 Uiso 1 1 calc R
H37B H 0.9376 0.3790 0.2187 0.216 Uiso 1 1 calc R
H37C H 1.0074 0.4577 0.2268 0.216 Uiso 1 1 calc R
C38 C 1.1673(4) 0.3790(5) 0.2724(4) 0.183(3) Uani 1 1 d .
H38A H 1.1783 0.4264 0.2371 0.274 Uiso 1 1 calc R
H38B H 1.2139 0.3344 0.2751 0.274 Uiso 1 1 calc R
H38C H 1.1725 0.3993 0.3310 0.274 Uiso 1 1 calc R
C39 C 0.2840(6) 0.2319(5) 0.1124(5) 0.173(3) Uiso 1 1 d .
H39A H 0.2444 0.2129 0.0551 0.208 Uiso 1 1 calc R
H39B H 0.2518 0.2794 0.1322 0.208 Uiso 1 1 calc R
C40 C 0.2980(6) 0.1620(5) 0.1737(5) 0.179(3) Uiso 1 1 d .
H40A H 0.2667 0.1099 0.1450 0.215 Uiso 1 1 calc R
H40B H 0.2724 0.1765 0.2221 0.215 Uiso 1 1 calc R
C41 C 0.4001(6) 0.1488(5) 0.2058(5) 0.187(3) Uiso 1 1 d .
H41A H 0.4205 0.1470 0.2699 0.225 Uiso 1 1 calc R
H41B H 0.4176 0.0945 0.1836 0.225 Uiso 1 1 calc R
C42 C 0.4424(6) 0.2178(5) 0.1757(5) 0.182(3) Uiso 1 1 d .
H42A H 0.4941 0.1973 0.1540 0.219 Uiso 1 1 calc R
H42B H 0.4682 0.2587 0.2233 0.219 Uiso 1 1 calc R
N1 N 0.83396(17) 0.19358(15) 0.08485(16) 0.0532(6) Uani 1 1 d .
N2 N 1.03609(17) 0.17230(16) 0.16544(15) 0.0543(7) Uani 1 1 d .
O1 O 0.3704(4) 0.2594(3) 0.1055(4) 0.1920(19) Uiso 1 1 d .

loop_
_atom_site_aniso_label
_atom_site_aniso_U_11
_atom_site_aniso_U_22
_atom_site_aniso_U_33
_atom_site_aniso_U_23
_atom_site_aniso_U_13
_atom_site_aniso_U_12
C1 0.0457(18) 0.0582(18) 0.0509(18) -0.0028(14) 0.0160(14) -0.0046(14)
C2 0.0456(19) 0.083(2) 0.0540(19) -0.0115(17) 0.0194(15) -0.0075(17)
C3 0.065(2) 0.108(3) 0.070(2) -0.019(2) 0.0268(19) 0.001(2)
C4 0.080(3) 0.141(4) 0.090(3) -0.032(3) 0.038(3) 0.014(3)
C5 0.088(3) 0.173(5) 0.078(3) -0.030(3) 0.046(3) -0.007(3)
C6 0.081(3) 0.144(4) 0.059(2) -0.004(2) 0.029(2) -0.017(3)
C7 0.057(2) 0.096(3) 0.0492(18) -0.0098(18) 0.0196(16) -0.0168(19)
C8 0.066(2) 0.083(2) 0.0439(17) -0.0012(17) 0.0089(16) -0.0194(19)
C9 0.096(3) 0.110(3) 0.064(2) 0.014(2) 0.020(2) -0.026(3)
C10 0.124(4) 0.094(3) 0.080(3) 0.029(2) 0.017(3) 0.000(3)
C11 0.109(4) 0.080(3) 0.077(3) 0.010(2) 0.012(2) 0.008(2)
C12 0.074(3) 0.065(2) 0.0561(19) 0.0031(17) 0.0095(17) 0.0029(18)
C13 0.056(2) 0.063(2) 0.0427(16) -0.0037(14) 0.0080(15) -0.0121(16)
C14 0.0488(19) 0.0580(18) 0.0414(15) -0.0085(14) 0.0109(14) -0.0029(14)
C15 0.0444(19) 0.074(2) 0.0491(17) 0.0026(15) 0.0125(14) 0.0059(16)
C16 0.054(2) 0.080(2) 0.064(2) 0.0095(18) 0.0156(17) 0.0123(18)
C17 0.061(3) 0.104(3) 0.085(3) 0.025(2) 0.015(2) 0.018(2)
C18 0.050(2) 0.116(3) 0.101(3) 0.018(3) 0.004(2) 0.016(2)
C19 0.051(2) 0.100(3) 0.089(3) 0.003(2) 0.011(2) -0.007(2)
C20 0.047(2) 0.077(2) 0.0597(19) 0.0021(16) 0.0118(16) 0.0013(17)
C21 0.070(3) 0.077(2) 0.091(3) 0.019(2) 0.029(2) 0.0109(19)
C22 0.140(5) 0.095(4) 0.173(5) -0.009(3) 0.072(4) -0.016(3)
C23 0.107(4) 0.147(4) 0.114(4) 0.041(3) 0.052(3) 0.011(3)
C24 0.051(2) 0.086(3) 0.079(2) 0.002(2) 0.0103(18) -0.0105(18)
C25 0.104(4) 0.088(3) 0.128(4) -0.016(3) 0.019(3) 0.000(3)
C26 0.094(3) 0.119(4) 0.119(4) 0.035(3) 0.041(3) -0.011(3)
C27 0.0403(17) 0.0586(19) 0.0585(18) 0.0001(15) 0.0176(14) -0.0009(14)
C28 0.0480(19) 0.069(2) 0.0573(19) 0.0025(16) 0.0158(15) -0.0060(15)
C29 0.069(2) 0.078(3) 0.070(2) 0.009(2) 0.0275(18) -0.0063(19)
C30 0.089(3) 0.073(3) 0.097(3) 0.022(2) 0.033(2) -0.006(2)
C31 0.091(3) 0.055(2) 0.106(3) -0.002(2) 0.029(2) -0.007(2)
C32 0.069(2) 0.061(2) 0.079(2) -0.0062(19) 0.0222(19) 0.0025(17)
C33 0.073(2) 0.068(2) 0.0574(19) -0.0030(16) 0.0196(18) -0.0131(18)
C34 0.082(3) 0.118(3) 0.090(3) -0.035(2) 0.020(2) -0.017(2)
C35 0.087(3) 0.089(3) 0.159(4) -0.026(3) 0.041(3) 0.006(2)
C36 0.118(4) 0.073(3) 0.087(3) -0.025(2) 0.030(3) -0.005(2)
C37 0.132(5) 0.183(5) 0.122(4) -0.056(4) 0.042(4) 0.022(4)
C38 0.099(4) 0.303(9) 0.122(5) -0.085(5) -0.008(4) 0.035(5)
N1 0.0440(15) 0.0635(16) 0.0518(15) 0.0018(12) 0.0133(12) 0.0004(12)
N2 0.0474(16) 0.0638(16) 0.0540(15) 0.0018(12) 0.0182(12) 0.0000(12)

loop_
_atom_type_symbol
_atom_type_description
_atom_type_scat_dispersion_real
_atom_type_scat_dispersion_imag
_atom_type_scat_source
C C 0.0033 0.0016 'International Tables Vol C Tables 4.2.6.8 and 6.1.1.4'
H H 0.0000 0.0000 'International Tables Vol C Tables 4.2.6.8 and 6.1.1.4'
N N 0.0061 0.0033 'International Tables Vol C Tables 4.2.6.8 and 6.1.1.4'
O O 0.0106 0.0060 'International Tables Vol C Tables 4.2.6.8 and 6.1.1.4'

loop_
_geom_angle_atom_site_label_1
_geom_angle_atom_site_label_2
_geom_angle_atom_site_label_3
_geom_angle
N1 C1 C2 128.4(3)
N1 C1 C14 116.3(2)
C2 C1 C14 115.0(3)
C3 C2 C7 119.4(3)
C3 C2 C1 121.9(3)
C7 C2 C1 118.7(3)
C4 C3 C2 120.3(4)
C4 C3 H3 119.8
C2 C3 H3 119.8
C5 C4 C3 120.5(4)
C5 C4 H4 119.7
C3 C4 H4 119.7
C4 C5 C6 120.3(4)
C4 C5 H5 119.8
C6 C5 H5 119.8
C5 C6 C7 121.1(4)
C5 C6 H6 119.4
C7 C6 H6 119.4
C6 C7 C2 118.3(4)
C6 C7 C8 122.7(3)
C2 C7 C8 119.0(3)
C13 C8 C9 117.1(4)
C13 C8 C7 120.6(3)
C9 C8 C7 122.2(3)
C10 C9 C8 121.4(4)
C10 C9 H9 119.3
C8 C9 H9 119.3
C9 C10 C11 120.4(4)
C9 C10 H10 119.8
C11 C10 H10 119.8
C12 C11 C10 120.0(4)
C12 C11 H11 120.0
C10 C11 H11 120.0
C11 C12 C13 120.2(4)
C11 C12 H12 119.9
C13 C12 H12 119.9
C12 C13 C8 120.8(3)
C12 C13 C14 119.9(3)
C8 C13 C14 119.3(3)
N2 C14 C13 118.9(3)
N2 C14 C1 126.9(3)
C13 C14 C1 114.0(3)
C20 C15 C16 121.4(3)
C20 C15 N1 120.3(3)
C16 C15 N1 117.9(3)
C17 C16 C15 118.1(3)
C17 C16 C21 120.8(3)
C15 C16 C21 121.1(3)
C18 C17 C16 121.6(4)
C18 C17 H17 119.2
C16 C17 H17 119.2
C19 C18 C17 119.2(4)
C19 C18 H18 120.4
C17 C18 H18 120.4
C18 C19 C20 122.4(4)
C18 C19 H19 118.8
C20 C19 H19 118.8
C19 C20 C15 117.0(3)
C19 C20 C24 119.7(3)
C15 C20 C24 123.2(3)
C16 C21 C22 112.5(3)
C16 C21 C23 110.2(3)
C22 C21 C23 110.0(4)
C16 C21 H21 108.0
C22 C21 H21 108.0
C23 C21 H21 108.0
C21 C22 H22A 109.5
C21 C22 H22B 109.5
H22A C22 H22B 109.5
C21 C22 H22C 109.5
H22A C22 H22C 109.5
H22B C22 H22C 109.5
C21 C23 H23A 109.5
C21 C23 H23B 109.5
H23A C23 H23B 109.5
C21 C23 H23C 109.5
H23A C23 H23C 109.5
H23B C23 H23C 109.5
C20 C24 C25 110.8(3)
C20 C24 C26 113.2(3)
C25 C24 C26 110.6(4)
C20 C24 H24 107.3
C25 C24 H24 107.3
C26 C24 H24 107.3
C24 C25 H25A 109.5
C24 C25 H25B 109.5
H25A C25 H25B 109.5
C24 C25 H25C 109.5
H25A C25 H25C 109.5
H25B C25 H25C 109.5
C24 C26 H26A 109.5
C24 C26 H26B 109.5
H26A C26 H26B 109.5
C24 C26 H26C 109.5
H26A C26 H26C 109.5
H26B C26 H26C 109.5
C32 C27 C28 121.2(3)
C32 C27 N2 118.9(3)
C28 C27 N2 119.3(3)
C29 C28 C27 118.0(3)
C29 C28 C33 120.4(3)
C27 C28 C33 121.7(3)
C30 C29 C28 121.8(3)
C30 C29 H29 119.1
C28 C29 H29 119.1
C29 C30 C31 119.4(3)
C29 C30 H30 120.3
C31 C30 H30 120.3
C30 C31 C32 122.2(3)
C30 C31 H31 118.9
C32 C31 H31 118.9
C31 C32 C27 117.4(3)
C31 C32 C36 121.4(3)
C27 C32 C36 121.2(3)
C28 C33 C35 112.2(3)
C28 C33 C34 111.9(3)
C35 C33 C34 110.0(3)
C28 C33 H33 107.5
C35 C33 H33 107.5
C34 C33 H33 107.5
C33 C34 H34A 109.5
C33 C34 H34B 109.5
H34A C34 H34B 109.5
C33 C34 H34C 109.5
H34A C34 H34C 109.5
H34B C34 H34C 109.5
C33 C35 H35A 109.5
C33 C35 H35B 109.5
H35A C35 H35B 109.5
C33 C35 H35C 109.5
H35A C35 H35C 109.5
H35B C35 H35C 109.5
C37 C36 C38 110.4(4)
C37 C36 C32 112.5(4)
C38 C36 C32 112.3(4)
C37 C36 H36 107.1
C38 C36 H36 107.1
C32 C36 H36 107.1
C36 C37 H37A 109.5
C36 C37 H37B 109.5
H37A C37 H37B 109.5
C36 C37 H37C 109.5
H37A C37 H37C 109.5
H37B C37 H37C 109.5
C36 C38 H38A 109.5
C36 C38 H38B 109.5
H38A C38 H38B 109.5
C36 C38 H38C 109.5
H38A C38 H38C 109.5
H38B C38 H38C 109.5
O1 C39 C40 109.3(7)
O1 C39 H39A 109.8
C40 C39 H39A 109.8
O1 C39 H39B 109.8
C40 C39 H39B 109.8
H39A C39 H39B 108.3
C39 C40 C41 106.1(7)
C39 C40 H40A 110.5
C41 C40 H40A 110.5
C39 C40 H40B 110.5
C41 C40 H40B 110.5
H40A C40 H40B 108.7
C42 C41 C40 107.0(7)
C42 C41 H41A 110.3
C40 C41 H41A 110.3
C42 C41 H41B 110.3
C40 C41 H41B 110.3
H41A C41 H41B 108.6
C41 C42 O1 107.7(7)
C41 C42 H42A 110.2
O1 C42 H42A 110.2
C41 C42 H42B 110.2
O1 C42 H42B 110.2
H42A C42 H42B 108.5
C1 N1 C15 122.3(2)
C14 N2 C27 123.9(3)
C39 O1 C42 106.9(6)

loop_
_geom_bond_atom_site_label_1
_geom_bond_atom_site_label_2
_geom_bond_distance
C1 N1 1.270(3)
C1 C2 1.481(4)
C1 C14 1.501(4)
C2 C3 1.404(5)
C2 C7 1.412(5)
C3 C4 1.379(5)
C3 H3 0.9500
C4 C5 1.362(6)
C4 H4 0.9500
C5 C6 1.387(6)
C5 H5 0.9500
C6 C7 1.394(5)
C6 H6 0.9500
C7 C8 1.478(5)
C8 C13 1.399(4)
C8 C9 1.412(5)
C9 C10 1.364(6)
C9 H9 0.9500
C10 C11 1.377(6)
C10 H10 0.9500
C11 C12 1.372(5)
C11 H11 0.9500
C12 C13 1.389(4)
C12 H12 0.9500
C13 C14 1.488(4)
C14 N2 1.276(4)
C15 C20 1.399(4)
C15 C16 1.401(4)
C15 N1 1.426(4)
C16 C17 1.382(5)
C16 C21 1.521(5)
C17 C18 1.369(6)
C17 H17 0.9500
C18 C19 1.370(5)
C18 H18 0.9500
C19 C20 1.390(5)
C19 H19 0.9500
C20 C24 1.517(5)
C21 C22 1.528(6)
C21 C23 1.528(6)
C21 H21 1.0000
C22 H22A 0.9800
C22 H22B 0.9800
C22 H22C 0.9800
C23 H23A 0.9800
C23 H23B 0.9800
C23 H23C 0.9800
C24 C25 1.527(5)
C24 C26 1.527(5)
C24 H24 1.0000
C25 H25A 0.9800
C25 H25B 0.9800
C25 H25C 0.9800
C26 H26A 0.9800
C26 H26B 0.9800
C26 H26C 0.9800
C27 C32 1.402(4)
C27 C28 1.404(4)
C27 N2 1.423(4)
C28 C29 1.391(4)
C28 C33 1.509(4)
C29 C30 1.364(5)
C29 H29 0.9500
C30 C31 1.371(5)
C30 H30 0.9500
C31 C32 1.392(5)
C31 H31 0.9500
C32 C36 1.534(5)
C33 C35 1.519(5)
C33 C34 1.526(5)
C33 H33 1.0000
C34 H34A 0.9800
C34 H34B 0.9800
C34 H34C 0.9800
C35 H35A 0.9800
C35 H35B 0.9800
C35 H35C 0.9800
C36 C37 1.473(6)
C36 C38 1.507(7)
C36 H36 1.0000
C37 H37A 0.9800
C37 H37B 0.9800
C37 H37C 0.9800
C38 H38A 0.9800
C38 H38B 0.9800
C38 H38C 0.9800
C39 O1 1.398(8)
C39 C40 1.452(8)
C39 H39A 0.9900
C39 H39B 0.9900
C40 C41 1.480(9)
C40 H40A 0.9900
C40 H40B 0.9900
C41 C42 1.410(9)
C41 H41A 0.9900
C41 H41B 0.9900
C42 O1 1.474(8)
C42 H42A 0.9900
C42 H42B 0.9900
